data_7714898
loop_
_publ_author_name
'Rong, Li-Jun'
'Ye, Yu-Ting'
'Lin, Xin'
'Sun, Xiaohui'
'Chen, Shumei'
'Zhang, Jian'
'Zhang, Lei'

_publ_section_title
;
 Structure and optical limiting effects of heterometallic
 Ag<sub>6</sub>@Ti<sub>12</sub> and Ag<sub>8</sub>@Ti<sub>12</sub> oxo
 clusters regulated by alkynyl ligands.
;
_journal_issue 5
_journal_name_full 'Dalton transactions (Cambridge, England : 2003)'
_journal_page_first 1947
_journal_page_last 1950
_journal_paper_doi 10.1039/d3dt03941b
_journal_volume 53
_journal_year 2024
_chemical_formula_moiety 'C100 H78 Ag8 Cl2 N12 O56 Ti12'
_chemical_formula_sum 'C100 H78 Ag8 Cl2 N12 O56 Ti12'
_chemical_formula_weight 3852.40
_space_group_crystal_system monoclinic
_space_group_IT_number 14
_space_group_name_Hall '-P 2ybc'
_space_group_name_H-M_alt 'P 1 21/c 1'
_atom_sites_solution_hydrogens geom
_atom_sites_solution_primary dual
_audit_creation_date 2023-12-21
_audit_creation_method
;
Olex2 1.5
(compiled 2023.03.06 svn.rbb2c1857 for OlexSys, GUI svn.r6748)
;
_audit_update_record
;
2023-12-21 deposited with the CCDC.	2024-01-02 downloaded from the CCDC.
;
_cell_angle_alpha 90
_cell_angle_beta 111.7980(10)
_cell_angle_gamma 90
_cell_formula_units_Z 2
_cell_length_a 16.3284(2)
_cell_length_b 30.6769(3)
_cell_length_c 15.5639(2)
_cell_measurement_reflns_used 27928
_cell_measurement_temperature 100.0(4)
_cell_measurement_theta_max 60.1260
_cell_measurement_theta_min 2.8100
_cell_volume 7238.60(16)
_computing_cell_refinement 'CrysAlisPro 1.171.41.115a (Rigaku OD, 2021)'
_computing_data_collection 'CrysAlisPro 1.171.41.115a (Rigaku OD, 2021)'
_computing_data_reduction 'CrysAlisPro 1.171.41.115a (Rigaku OD, 2021)'
_computing_molecular_graphics 'Olex2 1.5 (Dolomanov et al., 2009)'
_computing_publication_material 'Olex2 1.5 (Dolomanov et al., 2009)'
_computing_structure_refinement 'SHELXL 2018/3 (Sheldrick, 2015)'
_computing_structure_solution 'SHELXT 2018/2 (Sheldrick, 2018)'
_diffrn_ambient_environment N~2~
_diffrn_ambient_temperature 100.0(4)
_diffrn_detector 'Hybrid Pixel Array Detector'
_diffrn_detector_area_resol_mean 10.0000
_diffrn_detector_type HyPix
_diffrn_measured_fraction_theta_full 0.997
_diffrn_measured_fraction_theta_max 0.997
_diffrn_measurement_details
;
List of Runs (angles in degrees, time in seconds):

  # Type    Start    End  Width  t~exp~   \w     \q     \k     \f   Frames
#--------------------------------------------------------------------------
  1  \w     84.00 133.00   0.50    0.42    --   76.57-160.00-151.00   98
  2  \w     30.00  70.00   0.50    0.42    --   76.57 -38.00 -60.00   80
  3  \w     94.00 119.00   0.50    0.42    --   76.57 118.00  86.00   50
  4  \w     79.00 104.00   0.50    0.42    --   76.57 160.00-121.00   50
  5  \w     -6.00  25.00   0.50    0.10    --   -0.78 -99.00-120.00   62
  6  \w      2.00  28.00   0.50    0.10    --   -0.78 -99.00 -90.00   52
  7  \w     -3.00  23.00   0.50    0.10    --   -0.78 -99.00 -60.00   52
  8  \w     -8.00  17.00   0.50    0.10    --   -0.78 -99.00  90.00   50
  9  \w    -73.00  15.00   0.50    0.10    --   -0.78 -57.00  60.00  176
 10  \w   -120.00 -94.00   0.50    0.42    --  -78.14 -99.00  60.00   52
 11  \w   -150.00 -90.00   0.50    0.42    --  -78.14 -99.00  30.00  120
 12  \w   -119.00 -94.00   0.50    0.42    --  -78.14-118.00   0.00   50
 13  \w   -152.00 -55.00   0.50    0.42    --  -78.14-160.00-151.00  194
 14  \w   -131.00 -80.00   0.50    0.42    --  -78.14-125.00-120.00  102
 15  \w    -59.00  -1.00   0.50    0.42    --  -78.14  38.00  90.00  116
 16  \w    -70.00  -2.00   0.50    0.42    --  -78.14  38.00 150.00  136
 17  \w    -96.00 -29.00   0.50    0.42    --  -78.14  57.00  90.00  134
 18  \w    -69.00 -13.00   0.50    0.42    --  -78.14  38.00-150.00  112
 19  \w   -123.00 -98.00   0.50    0.42    --  -78.14 160.00-121.00   50
 20  \w   -108.00 -75.00   0.50    0.42    --  -78.14 125.00-180.00   66
 21  \w    -51.00 -25.00   0.50    0.42    --  -78.14 125.00-180.00   52
 22  \w    -80.00 -55.00   0.50    0.42    --  -78.14 118.00  86.00   50
;
_diffrn_measurement_device 'four-circle diffractometer'
_diffrn_measurement_device_type 'ROD, Synergy Custom system, HyPix'
_diffrn_measurement_method '\w scans'
_diffrn_orient_matrix_type 'CrysAlisPro convention (1999,Acta A55,543-557)'
_diffrn_orient_matrix_UB_11 0.0315046000
_diffrn_orient_matrix_UB_12 -0.0314481000
_diffrn_orient_matrix_UB_13 -0.0388592000
_diffrn_orient_matrix_UB_21 -0.0471752000
_diffrn_orient_matrix_UB_22 -0.0296791000
_diffrn_orient_matrix_UB_23 0.0249801000
_diffrn_orient_matrix_UB_31 -0.0677446000
_diffrn_orient_matrix_UB_32 0.0059920000
_diffrn_orient_matrix_UB_33 -0.0802885000
_diffrn_radiation_monochromator mirror
_diffrn_radiation_probe x-ray
_diffrn_radiation_type 'Ga K\a'
_diffrn_radiation_wavelength 1.3405
_diffrn_reflns_av_R_equivalents 0.0381
_diffrn_reflns_av_unetI/netI 0.0307
_diffrn_reflns_Laue_measured_fraction_full 0.997
_diffrn_reflns_Laue_measured_fraction_max 0.997
_diffrn_reflns_limit_h_max 18
_diffrn_reflns_limit_h_min -19
_diffrn_reflns_limit_k_max 36
_diffrn_reflns_limit_k_min -35
_diffrn_reflns_limit_l_max 17
_diffrn_reflns_limit_l_min -18
_diffrn_reflns_number 54153
_diffrn_reflns_point_group_measured_fraction_full 0.997
_diffrn_reflns_point_group_measured_fraction_max 0.997
_diffrn_reflns_theta_full 52.931
_diffrn_reflns_theta_max 52.931
_diffrn_reflns_theta_min 2.827
_diffrn_source 'micro-focus metaljet'
_exptl_absorpt_coefficient_mu 10.092
_exptl_absorpt_correction_T_max 1.00000
_exptl_absorpt_correction_T_min 0.48955
_exptl_absorpt_correction_type multi-scan
_exptl_absorpt_process_details
;
CrysAlisPro 1.171.41.115a (Rigaku Oxford Diffraction, 2021)
Empirical absorption correction using spherical harmonics,
implemented in SCALE3 ABSPACK scaling algorithm.
;
_exptl_crystal_colour 'metallic orangish orange'
_exptl_crystal_colour_lustre metallic
_exptl_crystal_colour_modifier orangish
_exptl_crystal_colour_primary orange
_exptl_crystal_density_diffrn 1.767
_exptl_crystal_description block
_exptl_crystal_F_000 3768
_exptl_crystal_size_max 0.1
_exptl_crystal_size_mid 0.1
_exptl_crystal_size_min 0.1
_refine_diff_density_max 4.155
_refine_diff_density_min -2.861
_refine_diff_density_rms 0.187
_refine_ls_extinction_method none
_refine_ls_goodness_of_fit_ref 1.027
_refine_ls_hydrogen_treatment constr
_refine_ls_matrix_type full
_refine_ls_number_parameters 874
_refine_ls_number_reflns 12768
_refine_ls_number_restraints 72
_refine_ls_restrained_S_all 1.030
_refine_ls_R_factor_all 0.0949
_refine_ls_R_factor_gt 0.0870
_refine_ls_shift/su_max 0.001
_refine_ls_shift/su_mean 0.000
_refine_ls_structure_factor_coef Fsqd
_refine_ls_weighting_details 'w=1/[\s^2^(Fo^2^)+(0.1485P)^2^+67.4846P] where P=(Fo^2^+2Fc^2^)/3'
_refine_ls_weighting_scheme calc
_refine_ls_wR_factor_gt 0.2460
_refine_ls_wR_factor_ref 0.2533
_reflns_Friedel_coverage 0.000
_reflns_number_gt 10993
_reflns_number_total 12768
_reflns_threshold_expression 'I > 2\s(I)'
_cod_data_source_file d3dt03941b2.cif
_cod_data_source_block PTC-350
_cod_depositor_comments 'Adding full bibliography for 7714898--7714899.cif.'
_cod_original_cell_volume 7238.60(15)
_cod_database_code 7714898
_shelx_shelxl_version_number 2018/3
_chemical_oxdiff_formula 'Ag Ti C N O'
_shelx_space_group_comment
;
The symmetry employed for this shelxl refinement is uniquely defined
by the following loop, which should always be used as a source of
symmetry information in preference to the above space-group names.
They are only intended as comments.
;
_shelx_estimated_absorpt_t_max 0.432
_shelx_estimated_absorpt_t_min 0.432
_olex2_refinement_description
;
1. Uiso/Uaniso restraints and constraints
Uanis(C23) \\sim Ueq, Uanis(C02K) \\sim Ueq, Uanis(C02P) \\sim Ueq, Uanis(C02O)
\\sim Ueq: with sigma of 0.01 and sigma for terminal atoms of 0.02
Uanis(C02I) \\sim Ueq, Uanis(C02H) \\sim Ueq, Uanis(C02E) \\sim Ueq: with sigma
of 0.01 and sigma for terminal atoms of 0.02
Uanis(O027) \\sim Ueq, Uanis(C02T) \\sim Ueq, Uanis(C23) \\sim Ueq, Uanis(C02P)
\\sim Ueq, Uanis(C02M) \\sim Ueq: with sigma of 0.01 and sigma for terminal
atoms of 0.02
Uanis(O027) \\sim Ueq, Uanis(O01S) \\sim Ueq: with sigma of 0.01 and sigma for
terminal atoms of 0.02
Uanis(O017) \\sim Ueq, Uanis(O027) \\sim Ueq: with sigma of 0.01 and sigma for
terminal atoms of 0.02
2. Others
 Fixed Sof: Ag2A(0.9) Ag1A(0.7) Ag4A(0.6) Ag4B(0.4) Ag1B(0.3) Ag2B(0.1)
 H1BC(0.7) H1BD(0.7) H1AA(0.3) H1AB(0.3)
3.a Aromatic/amide H refined with riding coordinates:
 C01G(H01G), C01I(H01I), C01K(H01K), C01L(H01L), C01N(H01N), C01O(H01O),
 C01Q(H01Q), C01U(H01U), C01V(H01V), C01W(H01W), C01X(H01X), C01Y(H01Y),
 C01Z(H01Z), C020(H020), C022(H022), C025(H025), C028(H028), C02A(H02G),
 C02D(H02H), C02H(H02I), C02K(H02K), C02L(H02L), C02N(H02O), C02O(H02P),
 C02P(H02Q), C02I(H02R), C02T(H02T), C23(H23)
3.b Fitted hexagon refined as free rotating group:
 C02P(C02I,N01A,C02F,C02T,C23)
3.c X=CH2 refined with riding coordinates:
 O1(H1BC,H1BD), O1(H1AA,H1AB)
3.d Idealised Me refined as rotating group:
 C021(H02A,H02B,H02C), C023(H02D,H02E,H02F), C02M(H02J,H02M,H02N)
;
_smtbx_masks_void_probe_radius 1.2
_smtbx_masks_void_truncation_radius 1.2
_olex2_submission_special_instructions 'No special instructions were received'
_oxdiff_exptl_absorpt_empirical_details
;
Empirical correction (ABSPACK) includes:
- Absorption correction using spherical harmonics
- Frame scaling
;
_oxdiff_exptl_absorpt_empirical_full_max 1.910
_oxdiff_exptl_absorpt_empirical_full_min 0.632

loop_
_space_group_symop_operation_xyz
'x, y, z'
'-x, y+1/2, -z+1/2'
'-x, -y, -z'
'x, -y-1/2, z-1/2'

loop_
_atom_site_label
_atom_site_type_symbol
_atom_site_fract_x
_atom_site_fract_y
_atom_site_fract_z
_atom_site_U_iso_or_equiv
_atom_site_adp_type
_atom_site_occupancy
_atom_site_site_symmetry_order
_atom_site_calc_flag
_atom_site_refinement_flags_posn
_atom_site_refinement_flags_adp
_atom_site_refinement_flags_occupancy
_atom_site_disorder_assembly
_atom_site_disorder_group
Ag2A Ag 0.37277(5) 0.53997(3) 0.17660(8) 0.0486(2) Uani 0.9 1 d . . P A 2
Ag3 Ag 0.48240(5) 0.62088(3) 0.28770(6) 0.0645(3) Uani 1 1 d . . . . .
Ag1A Ag 0.30726(8) 0.60156(5) 0.29162(8) 0.0658(4) Uani 0.7 1 d . . P A 2
Ti04 Ti 0.66293(8) 0.55717(5) 0.72954(8) 0.0274(3) Uani 1 1 d . . . . .
Ti05 Ti 0.76025(8) 0.48844(5) 0.60244(9) 0.0293(3) Uani 1 1 d . . . B 1
Ti06 Ti 0.35683(8) 0.59968(5) 0.52717(9) 0.0293(3) Uani 1 1 d . . . . .
Ti07 Ti 0.57837(8) 0.62277(5) 0.53698(9) 0.0298(3) Uani 1 1 d . . . . .
Ti08 Ti 0.45107(8) 0.53376(5) 0.72106(8) 0.0293(3) Uani 1 1 d . . . . .
Ti09 Ti 0.67374(8) 0.55693(5) 0.41526(9) 0.0306(3) Uani 1 1 d . . . . .
Ag4A Ag 0.45762(8) 0.53452(5) 0.40391(9) 0.0563(3) Uani 0.6 1 d . . P A 2
Cl2 Cl 0.0920(2) 0.69037(12) -0.1739(3) 0.0894(10) Uani 1 1 d . . . . .
O00E O 0.6054(3) 0.51331(18) 0.3480(3) 0.0304(11) Uani 1 1 d . . . . .
O00F O 0.3260(3) 0.55311(18) 0.4464(4) 0.0330(11) Uani 1 1 d . . . . .
O00G O 0.7061(3) 0.52187(18) 0.6623(3) 0.0325(11) Uani 1 1 d . . . . .
O00H O 0.3892(3) 0.57598(19) 0.6408(3) 0.0360(12) Uani 1 1 d . . . . .
O00I O 0.4993(3) 0.58411(19) 0.8189(4) 0.0368(12) Uani 1 1 d . . . . .
O00J O 0.5069(3) 0.49443(19) 0.8377(4) 0.0370(12) Uani 1 1 d . . . . .
O00K O 0.6337(3) 0.60439(18) 0.6551(3) 0.0324(11) Uani 1 1 d . . . . .
O00L O 0.5567(3) 0.52819(19) 0.7039(4) 0.0342(12) Uani 1 1 d . . . . .
O00M O 0.5961(3) 0.57873(19) 0.4648(4) 0.0366(12) Uani 1 1 d . . . . .
O00N O 0.4654(3) 0.61034(17) 0.5234(4) 0.0331(11) Uani 1 1 d . . . . .
O00O O 0.7269(3) 0.5184(2) 0.8452(4) 0.0392(13) Uani 1 1 d . . . . .
O00P O 0.8523(3) 0.4526(2) 0.5623(4) 0.0405(13) Uani 1 1 d . . . . .
O00Q O 0.7745(3) 0.3986(2) 0.4727(4) 0.0384(13) Uani 1 1 d . . . . .
O00R O 0.8143(4) 0.4471(2) 0.7179(4) 0.0400(13) Uani 1 1 d . . . . .
O00S O 0.7512(3) 0.52486(19) 0.5079(4) 0.0353(12) Uani 1 1 d . . . . .
O00T O 0.3012(4) 0.6420(2) 0.4147(4) 0.0411(13) Uani 1 1 d . . . . .
O00U O 0.7017(4) 0.6518(2) 0.5505(4) 0.0427(14) Uani 1 1 d . . . . .
O00V O 0.6227(4) 0.5988(2) 0.3026(4) 0.0424(14) Uani 1 1 d . . . . .
O00W O 0.6394(4) 0.5941(2) 0.8334(4) 0.0382(13) Uani 1 1 d . . . . .
O00X O 0.4847(4) 0.4543(2) 0.9467(4) 0.0471(15) Uani 1 1 d . . . . .
O00Y O 0.7599(4) 0.6104(2) 0.4694(4) 0.0440(14) Uani 1 1 d . . . . .
O00Z O 0.5346(4) 0.6624(3) 0.4205(4) 0.0553(18) Uani 1 1 d . . . . .
N010 N 0.7909(4) 0.5896(2) 0.8093(4) 0.0324(14) Uani 1 1 d . . . . .
N011 N 0.8858(4) 0.5185(2) 0.6931(5) 0.0359(15) Uani 1 1 d . . . . .
O012 O 0.8402(4) 0.5074(3) 0.9779(4) 0.061(2) Uani 1 1 d . . . . .
N013 N 0.3571(4) 0.5336(2) 0.7921(4) 0.0342(14) Uani 1 1 d . . . . .
N014 N 0.7652(4) 0.5545(2) 0.3380(5) 0.0377(15) Uani 1 1 d . . . . .
O015 O 0.6307(5) 0.6298(2) 0.1768(5) 0.0582(18) Uani 1 1 d . . . . .
N016 N 0.3540(4) 0.6659(2) 0.5852(5) 0.0409(16) Uani 1 1 d . . . . .
O017 O 0.9259(6) 0.4325(3) 0.8508(5) 0.079(3) Uani 1 1 d . U . . .
C018 C 0.4629(5) 0.4825(3) 0.8885(5) 0.0359(18) Uani 1 1 d . . . . .
C019 C 0.8350(5) 0.5726(3) 0.8912(5) 0.0344(17) Uani 1 1 d . . . . .
C01B C 0.3785(5) 0.5084(3) 0.8672(5) 0.0348(17) Uani 1 1 d . . . . .
C01C C 0.7989(5) 0.5292(3) 0.9087(5) 0.0380(19) Uani 1 1 d . . . . .
C01D C 0.5756(5) 0.5997(3) 0.8576(5) 0.0349(17) Uani 1 1 d . . . . .
C01E C 0.9265(5) 0.4992(3) 0.7738(6) 0.0396(19) Uani 1 1 d . . . . .
C01F C 0.7434(6) 0.5807(3) 0.2641(6) 0.0392(18) Uani 1 1 d . . . . .
C01G C 0.8154(5) 0.6288(3) 0.7880(6) 0.0403(19) Uani 1 1 d . . . . .
H01G H 0.782625 0.641472 0.729575 0.048 Uiso 1 1 calc R U . . .
C01H C 0.8418(5) 0.4214(3) 0.5076(6) 0.0378(18) Uani 1 1 d . . . . .
C01I C 0.2842(5) 0.5576(3) 0.7671(6) 0.042(2) Uani 1 1 d . . . . .
H01I H 0.269062 0.575256 0.713337 0.051 Uiso 1 1 calc R U . . .
C01J C 0.6590(6) 0.6057(3) 0.2424(6) 0.0413(19) Uani 1 1 d . . . . .
C01K C 0.3275(6) 0.5062(3) 0.9204(6) 0.047(2) Uani 1 1 d . . . . .
H01K H 0.343528 0.487543 0.972752 0.057 Uiso 1 1 calc R U . . .
C01L C 0.9081(5) 0.5925(4) 0.9558(6) 0.047(2) Uani 1 1 d . . . . .
H01L H 0.939548 0.578708 1.013326 0.056 Uiso 1 1 calc R U . . .
C01N C 0.2293(6) 0.5575(4) 0.8172(7) 0.052(2) Uani 1 1 d . . . . .
H01N H 0.177241 0.574742 0.797980 0.062 Uiso 1 1 calc R U . . .
C01O C 0.9160(5) 0.5573(3) 0.6777(6) 0.047(2) Uani 1 1 d . . . . .
H01O H 0.888046 0.570933 0.619278 0.056 Uiso 1 1 calc R U . . .
C3 C 0.7625(6) 0.6421(3) 0.5213(7) 0.046(2) Uani 1 1 d . . . . .
C01Q C 0.8413(6) 0.5317(3) 0.3636(7) 0.047(2) Uani 1 1 d . . . . .
H01Q H 0.858510 0.513516 0.416806 0.056 Uiso 1 1 calc R U . . .
C01R C 0.8879(6) 0.4562(3) 0.7846(7) 0.053(2) Uani 1 1 d . . . . .
O01S O 0.2889(9) 0.7098(3) 0.3626(6) 0.105(4) Uani 1 1 d . U . . .
C01T C 0.3268(7) 0.6984(3) 0.5238(7) 0.054(2) Uani 1 1 d . . . . .
C01U C 0.9954(6) 0.5174(4) 0.8448(7) 0.052(2) Uani 1 1 d . . . . .
H01U H 1.022331 0.502773 0.902220 0.062 Uiso 1 1 calc R U . . .
C01V C 0.7961(7) 0.5844(3) 0.2110(8) 0.057(3) Uani 1 1 d . . . . .
H01V H 0.779261 0.602528 0.157788 0.068 Uiso 1 1 calc R U . . .
C01W C 0.8877(6) 0.6515(4) 0.8497(7) 0.053(2) Uani 1 1 d . . . . .
H01W H 0.904514 0.679049 0.833932 0.064 Uiso 1 1 calc R U . . .
C01X C 0.2522(7) 0.5318(4) 0.8960(7) 0.056(3) Uani 1 1 d . . . . .
H01X H 0.216918 0.531689 0.932632 0.068 Uiso 1 1 calc R U . . .
C01Y C 0.3770(7) 0.6751(4) 0.6746(7) 0.056(2) Uani 1 1 d . . . . .
H01Y H 0.398186 0.652418 0.718812 0.068 Uiso 1 1 calc R U . . .
C01Z C 0.8940(7) 0.5350(4) 0.3119(8) 0.058(3) Uani 1 1 d . . . . .
H01Z H 0.946680 0.518250 0.329099 0.070 Uiso 1 1 calc R U . . .
C020 C 0.9868(6) 0.5779(4) 0.7443(7) 0.054(3) Uani 1 1 d . . . . .
H020 H 1.008466 0.604882 0.731462 0.065 Uiso 1 1 calc R U . . .
C021 C 0.9216(6) 0.4096(3) 0.4819(8) 0.052(2) Uani 1 1 d . . . . .
H02A H 0.933218 0.433445 0.446035 0.078 Uiso 1 1 calc R U . . .
H02B H 0.908888 0.382854 0.444778 0.078 Uiso 1 1 calc R U . . .
H02C H 0.973586 0.405016 0.538486 0.078 Uiso 1 1 calc R U . . .
C022 C 1.0245(5) 0.5585(4) 0.8292(7) 0.055(3) Uani 1 1 d . . . . .
H022 H 1.070480 0.572892 0.877365 0.066 Uiso 1 1 calc R U . . .
C023 C 0.5900(7) 0.6279(4) 0.9404(7) 0.058(3) Uani 1 1 d . . . . .
H02D H 0.587900 0.609945 0.991638 0.087 Uiso 1 1 calc R U . . .
H02E H 0.543672 0.650175 0.925123 0.087 Uiso 1 1 calc R U . . .
H02F H 0.647723 0.642119 0.958770 0.087 Uiso 1 1 calc R U . . .
C024 C 0.3038(8) 0.6838(3) 0.4244(7) 0.062(3) Uani 1 1 d . . . . .
C025 C 0.9345(6) 0.6321(4) 0.9356(7) 0.058(3) Uani 1 1 d . . . . .
H025 H 0.984162 0.646426 0.979256 0.070 Uiso 1 1 calc R U . . .
O027 O 0.5062(9) 0.7277(4) 0.3565(9) 0.125(4) Uani 1 1 d . U . . .
C028 C 0.2176(7) 0.6547(4) -0.0289(10) 0.069(3) Uani 1 1 d . . . . .
H028 H 0.175885 0.654733 0.000344 0.082 Uiso 1 1 calc R U . . .
C029 C 0.3049(7) 0.6381(4) 0.0177(8) 0.061(3) Uani 1 1 d . . . . .
C02A C 0.8726(8) 0.5609(4) 0.2390(9) 0.063(3) Uani 1 1 d . . . . .
H02G H 0.910797 0.563237 0.205738 0.076 Uiso 1 1 calc R U . . .
C2 C 0.3300(8) 0.6222(4) 0.1081(10) 0.069(3) Uani 1 1 d . . . . .
C1 C 0.3535(8) 0.6080(4) 0.1896(11) 0.073(4) Uani 1 1 d . . . . .
C02D C 0.3709(9) 0.7168(4) 0.7048(9) 0.071(3) Uani 1 1 d . . . . .
H02H H 0.386660 0.722486 0.769003 0.085 Uiso 1 1 calc R U . . .
C02E C 0.1965(9) 0.6700(4) -0.1148(10) 0.072(3) Uani 1 1 d . U . . .
C02G C 0.5253(8) 0.7032(4) 0.4233(9) 0.072(4) Uani 1 1 d . . . . .
C02H C 0.3650(9) 0.6377(5) -0.0243(10) 0.076(3) Uani 1 1 d . U . . .
H02I H 0.422584 0.626339 0.007173 0.091 Uiso 1 1 calc R U . . .
C02K C 0.3237(9) 0.7404(4) 0.5503(9) 0.077(3) Uani 1 1 d . U . . .
H02K H 0.308840 0.763107 0.505675 0.092 Uiso 1 1 calc R U . . .
C02L C 0.2592(8) 0.6710(5) -0.1580(10) 0.079(4) Uani 1 1 d . . . . .
H02L H 0.244393 0.683530 -0.217769 0.094 Uiso 1 1 calc R U . . .
C02M C 0.8441(9) 0.6702(5) 0.5525(11) 0.086(4) Uani 1 1 d . U . . .
H02J H 0.848448 0.685445 0.499071 0.129 Uiso 1 1 calc R U . . .
H02M H 0.896306 0.651759 0.580887 0.129 Uiso 1 1 calc R U . . .
H02N H 0.840679 0.691517 0.597888 0.129 Uiso 1 1 calc R U . . .
C02N C 0.3411(9) 0.6538(6) -0.1125(10) 0.092(5) Uani 1 1 d . . . . .
H02O H 0.382337 0.653039 -0.142467 0.111 Uiso 1 1 calc R U . . .
C02O C 0.3422(10) 0.7498(5) 0.6424(10) 0.086(4) Uani 1 1 d . U . . .
H02P H 0.335155 0.778498 0.661578 0.103 Uiso 1 1 calc R U . . .
C02P C 0.5745(8) 0.7435(3) 0.6974(6) 0.104(5) Uani 1 1 d G U . . .
H02Q H 0.585856 0.751760 0.759598 0.125 Uiso 1 1 calc R U . . .
C02I C 0.5827(6) 0.7002(2) 0.6758(4) 0.070(3) Uani 1 1 d G U . . .
H02R H 0.599769 0.678797 0.723315 0.084 Uiso 1 1 calc R U . . .
N01A N 0.5660(5) 0.68818(16) 0.5848(5) 0.053(2) Uani 1 1 d G . . . .
C02F C 0.5411(6) 0.7195(2) 0.5152(5) 0.080(4) Uani 1 1 d G . . . .
C02T C 0.5328(8) 0.7628(2) 0.5368(7) 0.113(5) Uani 1 1 d G U . . .
H02T H 0.515784 0.784248 0.489288 0.135 Uiso 1 1 calc R U . . .
C23 C 0.5495(9) 0.77486(19) 0.6279(8) 0.124(6) Uani 1 1 d G U . . .
H23 H 0.543863 0.804486 0.642583 0.149 Uiso 1 1 calc R U . . .
Ag4B Ag 0.39690(18) 0.56282(11) 0.34177(19) 0.0982(10) Uani 0.4 1 d . . P A 1
Ag1B Ag 0.2491(3) 0.62148(11) 0.2597(2) 0.0717(8) Uani 0.3 1 d . . P A 1
Ag2B Ag 0.3592(5) 0.5298(2) 0.1186(7) 0.0449(16) Uani 0.1 1 d . . P A 1
O1 O 0.2624(5) 0.6721(3) 0.2239(5) 0.068(2) Uani 1 1 d . . . . .
H1BC H 0.278073 0.681399 0.173798 0.102 Uiso 0.7 1 calc R U P A 2
H1BD H 0.228950 0.690728 0.247123 0.102 Uiso 0.7 1 calc R U P A 2
H1AA H 0.284925 0.694838 0.267796 0.102 Uiso 0.3 1 calc R U P A 1
H1AB H 0.247346 0.677800 0.159832 0.102 Uiso 0.3 1 calc R U P A 1

loop_
_atom_site_aniso_label
_atom_site_aniso_U_11
_atom_site_aniso_U_22
_atom_site_aniso_U_33
_atom_site_aniso_U_23
_atom_site_aniso_U_13
_atom_site_aniso_U_12
Ag2A 0.0411(4) 0.0426(5) 0.0618(6) 0.0119(4) 0.0190(4) 0.0053(3)
Ag3 0.0410(4) 0.0760(6) 0.0636(5) 0.0264(4) 0.0046(4) 0.0111(3)
Ag1A 0.0466(6) 0.1101(10) 0.0500(6) -0.0212(7) 0.0287(5) -0.0184(7)
Ti04 0.0189(6) 0.0411(7) 0.0176(6) 0.0042(5) 0.0014(5) 0.0010(5)
Ti05 0.0168(6) 0.0439(8) 0.0218(6) 0.0053(5) 0.0010(5) 0.0059(5)
Ti06 0.0196(6) 0.0403(8) 0.0228(6) 0.0051(5) 0.0018(5) 0.0068(5)
Ti07 0.0243(6) 0.0396(7) 0.0224(6) 0.0087(5) 0.0050(5) 0.0041(5)
Ti08 0.0202(6) 0.0462(8) 0.0179(6) 0.0042(5) 0.0029(5) 0.0042(5)
Ti09 0.0208(6) 0.0468(8) 0.0220(6) 0.0061(6) 0.0054(5) 0.0013(5)
Ag4A 0.0465(7) 0.0704(8) 0.0507(7) -0.0020(6) 0.0165(6) -0.0022(6)
Cl2 0.0504(15) 0.090(2) 0.118(3) -0.011(2) 0.0203(17) -0.0029(15)
O00E 0.017(2) 0.051(3) 0.022(2) 0.005(2) 0.0050(19) 0.003(2)
O00F 0.027(3) 0.042(3) 0.026(3) 0.005(2) 0.006(2) 0.006(2)
O00G 0.023(2) 0.044(3) 0.026(3) 0.000(2) 0.002(2) 0.001(2)
O00H 0.030(3) 0.051(3) 0.024(3) 0.005(2) 0.007(2) 0.009(2)
O00I 0.026(3) 0.052(3) 0.027(3) -0.004(2) 0.004(2) 0.004(2)
O00J 0.025(3) 0.051(3) 0.027(3) 0.008(2) 0.001(2) 0.007(2)
O00K 0.031(3) 0.039(3) 0.022(2) 0.007(2) 0.004(2) 0.002(2)
O00L 0.020(2) 0.048(3) 0.030(3) 0.000(2) 0.004(2) 0.000(2)
O00M 0.029(3) 0.052(3) 0.028(3) 0.002(2) 0.010(2) 0.001(2)
O00N 0.025(3) 0.036(3) 0.032(3) 0.002(2) 0.003(2) 0.004(2)
O00O 0.025(3) 0.055(4) 0.028(3) 0.013(2) -0.001(2) -0.001(2)
O00P 0.021(3) 0.057(4) 0.039(3) -0.007(3) 0.006(2) 0.006(2)
O00Q 0.022(3) 0.052(3) 0.039(3) -0.001(3) 0.008(2) 0.005(2)
O00R 0.035(3) 0.048(3) 0.026(3) 0.006(2) -0.002(2) 0.010(3)
O00S 0.021(2) 0.053(3) 0.027(3) 0.006(2) 0.003(2) 0.000(2)
O00T 0.033(3) 0.054(4) 0.028(3) 0.013(3) 0.001(2) 0.012(3)
O00U 0.035(3) 0.053(4) 0.037(3) -0.001(3) 0.009(3) -0.006(3)
O00V 0.041(3) 0.055(4) 0.031(3) 0.013(3) 0.013(2) 0.011(3)
O00W 0.028(3) 0.058(4) 0.027(3) -0.005(2) 0.008(2) -0.004(2)
O00X 0.056(4) 0.044(3) 0.033(3) 0.009(3) 0.007(3) 0.003(3)
O00Y 0.034(3) 0.053(4) 0.047(3) -0.002(3) 0.018(3) -0.009(3)
O00Z 0.042(3) 0.079(5) 0.045(4) 0.037(3) 0.016(3) 0.012(3)
N010 0.027(3) 0.046(4) 0.025(3) 0.000(3) 0.010(3) -0.003(3)
N011 0.021(3) 0.051(4) 0.034(3) -0.001(3) 0.008(3) 0.006(3)
O012 0.033(3) 0.094(5) 0.039(3) 0.032(4) -0.007(3) -0.004(3)
N013 0.027(3) 0.050(4) 0.021(3) 0.003(3) 0.004(3) 0.001(3)
N014 0.028(3) 0.048(4) 0.039(4) 0.002(3) 0.015(3) -0.002(3)
O015 0.079(5) 0.061(4) 0.039(3) 0.019(3) 0.026(3) 0.011(4)
N016 0.031(3) 0.044(4) 0.039(4) 0.001(3) 0.003(3) 0.000(3)
O017 0.075(5) 0.077(5) 0.042(4) 0.022(4) -0.026(4) 0.012(4)
C018 0.033(4) 0.036(4) 0.029(4) -0.002(3) 0.000(3) -0.005(3)
C019 0.018(3) 0.056(5) 0.027(4) -0.001(3) 0.006(3) 0.000(3)
C01B 0.028(4) 0.049(5) 0.024(4) 0.000(3) 0.007(3) -0.007(3)
C01C 0.021(4) 0.066(6) 0.022(4) 0.010(4) 0.002(3) 0.004(3)
C01D 0.027(4) 0.046(5) 0.024(4) 0.003(3) 0.002(3) 0.001(3)
C01E 0.021(4) 0.062(5) 0.029(4) 0.001(4) 0.002(3) 0.014(4)
C01F 0.051(5) 0.041(4) 0.030(4) 0.000(3) 0.021(4) -0.007(4)
C01G 0.025(4) 0.051(5) 0.041(5) 0.002(4) 0.008(3) -0.004(3)
C01H 0.019(4) 0.046(5) 0.042(4) 0.008(4) 0.003(3) 0.009(3)
C01I 0.028(4) 0.066(6) 0.031(4) 0.004(4) 0.009(3) 0.006(4)
C01J 0.047(5) 0.047(5) 0.026(4) 0.004(4) 0.009(4) -0.003(4)
C01K 0.039(5) 0.070(6) 0.034(4) 0.004(4) 0.014(4) -0.006(4)
C01L 0.023(4) 0.078(7) 0.031(4) -0.004(4) 0.000(3) -0.003(4)
C01N 0.037(5) 0.077(7) 0.046(5) 0.006(5) 0.021(4) 0.005(4)
C01O 0.022(4) 0.071(6) 0.044(5) -0.005(4) 0.009(4) 0.012(4)
C3 0.039(5) 0.053(5) 0.052(5) 0.004(4) 0.024(4) -0.005(4)
C01Q 0.035(4) 0.057(6) 0.051(5) 0.002(4) 0.018(4) -0.002(4)
C01R 0.041(5) 0.060(6) 0.040(5) 0.001(4) -0.007(4) 0.018(4)
O01S 0.175(10) 0.060(5) 0.059(5) 0.027(4) 0.019(6) 0.013(6)
C01T 0.055(6) 0.045(5) 0.055(6) 0.003(4) 0.012(5) 0.006(4)
C01U 0.025(4) 0.078(7) 0.042(5) -0.008(5) -0.001(4) 0.017(4)
C01V 0.066(7) 0.057(6) 0.062(6) 0.013(5) 0.040(5) 0.002(5)
C01W 0.043(5) 0.059(6) 0.055(6) -0.007(5) 0.014(4) -0.007(4)
C01X 0.042(5) 0.081(7) 0.054(6) 0.002(5) 0.027(5) 0.002(5)
C01Y 0.053(6) 0.056(6) 0.050(6) -0.008(5) 0.006(5) -0.004(5)
C01Z 0.045(5) 0.062(6) 0.083(8) -0.004(6) 0.041(5) 0.003(5)
C020 0.029(4) 0.069(6) 0.062(6) -0.026(5) 0.015(4) -0.008(4)
C021 0.040(5) 0.056(6) 0.066(6) -0.010(5) 0.028(5) 0.005(4)
C022 0.019(4) 0.091(8) 0.045(5) -0.023(5) 0.001(4) 0.006(4)
C023 0.041(5) 0.090(8) 0.044(5) -0.028(5) 0.016(4) -0.005(5)
C024 0.074(7) 0.043(6) 0.051(6) 0.012(5) 0.002(5) 0.010(5)
C025 0.038(5) 0.081(7) 0.047(5) -0.019(5) 0.006(4) -0.012(5)
O027 0.148(9) 0.116(8) 0.124(8) 0.095(7) 0.065(7) 0.048(7)
C028 0.049(6) 0.051(6) 0.105(10) -0.021(6) 0.028(6) -0.013(5)
C029 0.055(6) 0.055(6) 0.070(7) -0.017(5) 0.021(5) -0.015(5)
C02A 0.072(7) 0.063(6) 0.082(8) 0.005(6) 0.059(7) -0.001(5)
C2 0.049(6) 0.071(8) 0.086(9) -0.035(7) 0.024(6) -0.015(5)
C1 0.053(7) 0.071(8) 0.098(10) -0.034(7) 0.032(7) -0.001(6)
C02D 0.075(8) 0.070(8) 0.056(6) -0.013(6) 0.011(6) -0.016(6)
C02E 0.066(6) 0.068(6) 0.076(7) -0.013(5) 0.020(5) -0.009(5)
C02G 0.064(7) 0.071(8) 0.086(9) 0.051(7) 0.035(6) 0.026(6)
C02H 0.058(6) 0.081(7) 0.086(7) -0.007(6) 0.025(5) -0.001(5)
C02K 0.089(7) 0.052(6) 0.076(7) 0.005(5) 0.014(6) 0.002(5)
C02L 0.048(6) 0.110(11) 0.069(8) -0.008(7) 0.012(6) -0.004(6)
C02M 0.065(7) 0.091(9) 0.118(10) -0.030(8) 0.052(7) -0.023(6)
C02N 0.059(8) 0.147(15) 0.075(9) -0.007(9) 0.030(7) 0.003(8)
C02O 0.095(8) 0.067(6) 0.088(7) -0.012(6) 0.025(6) 0.000(6)
C02P 0.114(9) 0.091(8) 0.115(9) -0.025(7) 0.052(7) -0.014(7)
C02I 0.080(6) 0.062(6) 0.079(6) -0.025(5) 0.042(5) -0.017(5)
N01A 0.055(5) 0.041(4) 0.073(6) -0.001(4) 0.036(4) -0.011(4)
C02F 0.072(8) 0.031(5) 0.152(14) 0.033(7) 0.059(9) 0.011(5)
C02T 0.123(9) 0.089(8) 0.129(9) 0.014(7) 0.050(8) -0.004(7)
C23 0.128(10) 0.099(9) 0.143(10) -0.014(8) 0.048(8) -0.002(8)
Ag4B 0.0734(15) 0.129(2) 0.0730(16) 0.0571(16) 0.0054(13) -0.0034(15)
Ag1B 0.081(2) 0.085(2) 0.0457(15) 0.0085(14) 0.0197(15) 0.0045(17)
Ag2B 0.046(4) 0.026(3) 0.075(5) -0.001(3) 0.038(4) 0.011(3)
O1 0.074(5) 0.082(5) 0.051(4) 0.017(4) 0.026(4) 0.020(4)

loop_
_atom_type_symbol
_atom_type_description
_atom_type_scat_dispersion_real
_atom_type_scat_dispersion_imag
_atom_type_scat_source
C C 0.0137 0.0067 'International Tables Vol C Tables 4.2.6.8 and 6.1.1.4'
H H 0.0000 0.0000 'International Tables Vol C Tables 4.2.6.8 and 6.1.1.4'
Ag Ag 0.0782 3.3823 'International Tables Vol C Tables 4.2.6.8 and 6.1.1.4'
Cl Cl 0.3281 0.5435 'International Tables Vol C Tables 4.2.6.8 and 6.1.1.4'
N N 0.0241 0.0134 'International Tables Vol C Tables 4.2.6.8 and 6.1.1.4'
O O 0.0389 0.0241 'International Tables Vol C Tables 4.2.6.8 and 6.1.1.4'
Ti Ti 0.3343 1.4243 'International Tables Vol C Tables 4.2.6.8 and 6.1.1.4'

loop_
_geom_angle_atom_site_label_1
_geom_angle_atom_site_label_2
_geom_angle_atom_site_label_3
_geom_angle
_geom_angle_site_symmetry_1
_geom_angle_site_symmetry_3
_geom_angle_publ_flag
Ag3 Ag2A Ag4A 61.73(3) . . ?
Ag1A Ag2A Ag3 56.38(3) . . ?
Ag1A Ag2A Ag4A 60.05(4) . . ?
O00J Ag2A Ag3 94.69(15) 3_666 . ?
O00J Ag2A Ag1A 146.41(14) 3_666 . ?
O00J Ag2A Ag4A 92.66(13) 3_666 . ?
O00J Ag2A O00O 101.8(2) 3_666 3_666 ?
O00O Ag2A Ag3 153.20(15) 3_666 . ?
O00O Ag2A Ag1A 100.42(15) 3_666 . ?
O00O Ag2A Ag4A 96.24(13) 3_666 . ?
C1 Ag2A Ag3 41.9(4) . . ?
C1 Ag2A Ag1A 40.8(4) . . ?
C1 Ag2A Ag4A 88.0(4) . . ?
C1 Ag2A O00J 128.1(4) . 3_666 ?
C1 Ag2A O00O 129.7(4) . 3_666 ?
Ag2A Ag3 Ag4A 60.90(3) . . ?
Ag1A Ag3 Ag2A 59.84(3) . . ?
Ag1A Ag3 Ag4A 60.76(4) . . ?
O00V Ag3 Ag2A 99.36(17) . . ?
O00V Ag3 Ag1A 150.61(16) . . ?
O00V Ag3 Ag4A 91.61(15) . . ?
O00V Ag3 Ag4B 113.50(17) . . ?
O00Z Ag3 Ag2A 150.17(16) . . ?
O00Z Ag3 Ag1A 97.54(16) . . ?
O00Z Ag3 Ag4A 91.83(16) . . ?
O00Z Ag3 O00V 92.8(2) . . ?
O00Z Ag3 Ag4B 98.82(18) . . ?
C1 Ag3 Ag2A 41.9(3) . . ?
C1 Ag3 Ag1A 42.9(4) . . ?
C1 Ag3 Ag4A 87.4(4) . . ?
C1 Ag3 O00V 134.0(4) . . ?
C1 Ag3 O00Z 133.1(4) . . ?
C1 Ag3 Ag4B 66.2(5) . . ?
Ag2A Ag1A Ag4A 63.62(4) . . ?
Ag3 Ag1A Ag2A 63.78(3) . . ?
Ag3 Ag1A Ag4A 65.42(4) . . ?
O00R Ag1A Ag2A 92.29(15) 3_666 . ?
O00R Ag1A Ag3 153.56(15) 3_666 . ?
O00R Ag1A Ag4A 94.72(14) 3_666 . ?
O00T Ag1A Ag2A 161.39(14) . . ?
O00T Ag1A Ag3 104.45(16) . . ?
O00T Ag1A Ag4A 98.80(14) . . ?
O00T Ag1A O00R 95.4(2) . 3_666 ?
O00T Ag1A O1 77.3(2) . . ?
C1 Ag1A Ag2A 44.0(4) . . ?
C1 Ag1A Ag3 46.3(4) . . ?
C1 Ag1A Ag4A 93.3(4) . . ?
C1 Ag1A O00R 123.2(4) . 3_666 ?
C1 Ag1A O00T 138.4(4) . . ?
C1 Ag1A O1 73.0(4) . . ?
O1 Ag1A Ag2A 114.60(19) . . ?
O1 Ag1A Ag3 87.1(2) . . ?
O1 Ag1A Ag4A 150.6(2) . . ?
O1 Ag1A O00R 114.6(3) . 3_666 ?
O00G Ti04 O00L 97.0(2) . . ?
O00G Ti04 O00O 88.9(2) . . ?
O00G Ti04 O00W 166.8(2) . . ?
O00G Ti04 N010 95.9(2) . . ?
O00K Ti04 O00G 100.1(2) . . ?
O00K Ti04 O00L 104.1(2) . . ?
O00K Ti04 O00O 160.0(2) . . ?
O00K Ti04 O00W 88.9(2) . . ?
O00K Ti04 N010 88.2(2) . . ?
O00L Ti04 O00O 92.4(2) . . ?
O00L Ti04 O00W 90.0(2) . . ?
O00L Ti04 N010 160.3(2) . . ?
O00O Ti04 O00W 79.7(2) . . ?
O00O Ti04 N010 73.0(2) . . ?
O00W Ti04 N010 74.6(2) . . ?
O00F Ti05 O00P 92.1(2) 3_666 . ?
O00F Ti05 O00R 87.1(2) 3_666 . ?
O00F Ti05 N011 159.6(3) 3_666 . ?
O00F Ti05 Ag4B 41.25(18) 3_666 3_666 ?
O00G Ti05 O00F 99.1(2) . 3_666 ?
O00G Ti05 O00P 165.6(2) . . ?
O00G Ti05 O00R 91.8(2) . . ?
O00G Ti05 N011 87.1(2) . . ?
O00G Ti05 Ag4B 64.66(19) . 3_666 ?
O00P Ti05 N011 79.3(2) . . ?
O00P Ti05 Ag4B 121.28(19) . 3_666 ?
O00R Ti05 O00P 79.8(2) . . ?
O00R Ti05 N011 73.2(3) . . ?
O00R Ti05 Ag4B 67.62(17) . 3_666 ?
O00S Ti05 O00F 105.8(2) . 3_666 ?
O00S Ti05 O00G 99.2(3) . . ?
O00S Ti05 O00P 86.2(2) . . ?
O00S Ti05 O00R 161.3(2) . . ?
O00S Ti05 N011 92.2(3) . . ?
O00S Ti05 Ag4B 130.86(17) . 3_666 ?
N011 Ti05 Ag4B 129.83(19) . 3_666 ?
O00F Ti06 O00Q 90.0(2) . 3_666 ?
O00F Ti06 O00T 89.2(2) . . ?
O00F Ti06 N016 160.0(2) . . ?
O00H Ti06 O00F 105.2(3) . . ?
O00H Ti06 O00N 99.7(2) . . ?
O00H Ti06 O00Q 86.5(2) . 3_666 ?
O00H Ti06 O00T 161.6(3) . . ?
O00H Ti06 N016 90.7(3) . . ?
O00N Ti06 O00F 98.0(2) . . ?
O00N Ti06 O00Q 168.1(2) . 3_666 ?
O00N Ti06 O00T 89.3(2) . . ?
O00N Ti06 N016 90.9(3) . . ?
O00Q Ti06 N016 78.8(2) 3_666 . ?
O00T Ti06 O00Q 82.1(2) . 3_666 ?
O00T Ti06 N016 72.9(3) . . ?
O00K Ti07 O00M 105.0(2) . . ?
O00K Ti07 O00N 98.9(2) . . ?
O00K Ti07 O00U 86.2(2) . . ?
O00K Ti07 O00Z 161.5(3) . . ?
O00K Ti07 N01A 90.8(3) . . ?
O00M Ti07 O00U 90.6(2) . . ?
O00M Ti07 O00Z 88.8(3) . . ?
O00M Ti07 N01A 159.7(2) . . ?
O00N Ti07 O00M 99.0(2) . . ?
O00N Ti07 O00U 167.5(3) . . ?
O00N Ti07 O00Z 90.9(2) . . ?
O00N Ti07 N01A 90.8(3) . . ?
O00U Ti07 N01A 77.6(2) . . ?
O00Z Ti07 O00U 81.3(2) . . ?
O00Z Ti07 N01A 73.3(3) . . ?
O00E Ti08 O00I 167.0(2) 3_666 . ?
O00E Ti08 O00J 91.0(2) 3_666 . ?
O00E Ti08 O00L 97.8(2) 3_666 . ?
O00E Ti08 N013 90.0(2) 3_666 . ?
O00H Ti08 O00E 97.3(2) . 3_666 ?
O00H Ti08 O00I 86.4(2) . . ?
O00H Ti08 O00J 163.6(2) . . ?
O00H Ti08 O00L 106.0(2) . . ?
O00H Ti08 N013 91.9(2) . . ?
O00I Ti08 N013 77.3(2) . . ?
O00J Ti08 O00I 82.5(2) . . ?
O00J Ti08 N013 73.9(2) . . ?
O00L Ti08 O00I 93.1(2) . . ?
O00L Ti08 O00J 86.7(2) . . ?
O00L Ti08 N013 159.2(2) . . ?
O00E Ti09 O00M 98.0(2) . . ?
O00E Ti09 O00S 99.0(2) . . ?
O00E Ti09 O00V 90.1(2) . . ?
O00E Ti09 O00Y 168.2(2) . . ?
O00E Ti09 N014 93.2(2) . . ?
O00M Ti09 O00V 90.3(2) . . ?
O00M Ti09 O00Y 90.7(3) . . ?
O00M Ti09 N014 159.9(3) . . ?
O00S Ti09 O00M 104.5(2) . . ?
O00S Ti09 O00V 161.2(2) . . ?
O00S Ti09 O00Y 86.6(3) . . ?
O00S Ti09 N014 90.1(3) . . ?
O00V Ti09 O00Y 81.7(3) . . ?
O00V Ti09 N014 72.9(2) . . ?
O00Y Ti09 N014 76.3(2) . . ?
Ag2A Ag4A Ag3 57.37(3) . . ?
Ag1A Ag4A Ag2A 56.33(3) . . ?
Ag1A Ag4A Ag3 53.82(3) . . ?
O00F Ag4A Ag2A 102.11(12) . . ?
O00F Ag4A Ag3 104.44(13) . . ?
O00F Ag4A Ag1A 56.11(12) . . ?
O00L Ag4A Ag2A 54.67(13) 3_666 . ?
O00L Ag4A Ag3 104.37(13) 3_666 . ?
O00L Ag4A Ag1A 105.50(13) 3_666 . ?
O00L Ag4A O00F 118.01(18) 3_666 . ?
O00M Ag4A Ag2A 109.88(13) . . ?
O00M Ag4A Ag3 59.82(13) . . ?
O00M Ag4A Ag1A 105.20(14) . . ?
O00M Ag4A O00F 120.88(19) . . ?
O00M Ag4A O00L 121.09(18) . 3_666 ?
Ti09 O00E Ti08 172.7(3) . 3_666 ?
Ti05 O00F Ti06 142.2(3) 3_666 . ?
Ti05 O00F Ag4B 107.5(3) 3_666 . ?
Ti06 O00F Ag4A 108.0(2) . . ?
Ti06 O00F Ag4B 107.2(3) . . ?
Ti05 O00G Ti04 174.2(3) . . ?
Ti06 O00H Ti08 147.8(3) . . ?
C01D O00I Ti08 131.4(5) . . ?
Ti08 O00J Ag2A 107.0(2) . 3_666 ?
Ti08 O00J Ag2B 122.4(3) . 3_666 ?
C018 O00J Ag2A 127.6(5) . 3_666 ?
C018 O00J Ti08 122.0(5) . . ?
C018 O00J Ag2B 115.6(5) . 3_666 ?
Ag2B O00J Ag2A 22.9(3) 3_666 3_666 ?
Ti04 O00K Ti07 144.6(3) . . ?
Ti04 O00L Ag4A 111.1(2) . 3_666 ?
Ti08 O00L Ti04 140.5(3) . . ?
Ti08 O00L Ag4A 107.9(2) . 3_666 ?
Ti07 O00M Ag4A 107.6(2) . . ?
Ti09 O00M Ti07 144.1(3) . . ?
Ti09 O00M Ag4A 108.1(3) . . ?
Ti07 O00N Ti06 171.9(3) . . ?
Ti04 O00O Ag2A 102.2(2) . 3_666 ?
Ti04 O00O Ag2B 115.6(3) . 3_666 ?
C01C O00O Ag2A 134.6(5) . 3_666 ?
C01C O00O Ti04 123.1(5) . . ?
C01C O00O Ag2B 117.5(6) . 3_666 ?
Ag2B O00O Ag2A 22.4(3) 3_666 3_666 ?
C01H O00P Ti05 131.3(5) . . ?
C01H O00Q Ti06 135.0(6) . 3_666 ?
Ti05 O00R Ag1A 104.0(2) . 3_666 ?
Ti05 O00R Ag1B 125.3(3) . 3_666 ?
C01R O00R Ag1A 132.2(6) . 3_666 ?
C01R O00R Ti05 121.6(6) . . ?
C01R O00R Ag1B 113.0(6) . 3_666 ?
Ag1B O00R Ag1A 25.69(11) 3_666 3_666 ?
Ti05 O00S Ti09 143.5(3) . . ?
Ti06 O00T Ag1A 102.8(3) . . ?
Ti06 O00T Ag1B 125.2(3) . . ?
C024 O00T Ag1A 128.3(6) . . ?
C024 O00T Ti06 122.2(6) . . ?
C024 O00T Ag1B 111.9(6) . . ?
C3 O00U Ti07 134.3(6) . . ?
Ti09 O00V Ag3 109.7(2) . . ?
C01J O00V Ag3 125.4(5) . . ?
C01J O00V Ti09 124.1(5) . . ?
C01D O00W Ti04 135.5(5) . . ?
C3 O00Y Ti09 135.5(5) . . ?
Ti07 O00Z Ag3 110.6(3) . . ?
C02G O00Z Ag3 124.7(7) . . ?
C02G O00Z Ti07 123.8(8) . . ?
C019 N010 Ti04 115.2(5) . . ?
C019 N010 C01G 119.0(7) . . ?
C01G N010 Ti04 124.3(5) . . ?
C01E N011 Ti05 116.1(6) . . ?
C01E N011 C01O 118.5(8) . . ?
C01O N011 Ti05 124.7(6) . . ?
C01B N013 Ti08 115.8(5) . . ?
C01I N013 Ti08 124.6(5) . . ?
C01I N013 C01B 119.5(7) . . ?
C01F N014 Ti09 115.1(6) . . ?
C01F N014 C01Q 119.1(7) . . ?
C01Q N014 Ti09 125.6(6) . . ?
C01T N016 Ti06 116.2(6) . . ?
C01Y N016 Ti06 125.3(7) . . ?
C01Y N016 C01T 118.5(9) . . ?
O00J C018 C01B 112.4(7) . . ?
O00X C018 O00J 125.5(8) . . ?
O00X C018 C01B 122.1(8) . . ?
N010 C019 C01C 114.2(7) . . ?
N010 C019 C01L 122.9(8) . . ?
C01L C019 C01C 122.9(8) . . ?
N013 C01B C018 114.6(7) . . ?
N013 C01B C01K 122.3(8) . . ?
C01K C01B C018 123.1(8) . . ?
O00O C01C C019 113.5(7) . . ?
O012 C01C O00O 125.9(9) . . ?
O012 C01C C019 120.6(7) . . ?
O00I C01D C023 116.2(7) . . ?
O00W C01D O00I 126.3(7) . . ?
O00W C01D C023 117.4(7) . . ?
N011 C01E C01R 114.5(7) . . ?
N011 C01E C01U 123.9(9) . . ?
C01U C01E C01R 121.5(8) . . ?
N014 C01F C01J 115.4(7) . . ?
N014 C01F C01V 122.0(9) . . ?
C01V C01F C01J 122.6(8) . . ?
N010 C01G H01G 119.1 . . ?
N010 C01G C01W 121.8(8) . . ?
C01W C01G H01G 119.1 . . ?
O00P C01H C021 116.1(7) . . ?
O00Q C01H O00P 127.1(8) . . ?
O00Q C01H C021 116.8(8) . . ?
N013 C01I H01I 119.0 . . ?
N013 C01I C01N 122.0(8) . . ?
C01N C01I H01I 119.0 . . ?
O00V C01J C01F 112.4(7) . . ?
O015 C01J O00V 125.2(9) . . ?
O015 C01J C01F 122.4(8) . . ?
C01B C01K H01K 120.7 . . ?
C01B C01K C01X 118.7(9) . . ?
C01X C01K H01K 120.7 . . ?
C019 C01L H01L 120.4 . . ?
C025 C01L C019 119.1(9) . . ?
C025 C01L H01L 120.4 . . ?
C01I C01N H01N 120.7 . . ?
C01X C01N C01I 118.6(9) . . ?
C01X C01N H01N 120.7 . . ?
N011 C01O H01O 119.0 . . ?
N011 C01O C020 122.0(9) . . ?
C020 C01O H01O 119.0 . . ?
O00U C3 C02M 117.8(9) . . ?
O00Y C3 O00U 124.6(8) . . ?
O00Y C3 C02M 117.6(9) . . ?
N014 C01Q H01Q 120.2 . . ?
N014 C01Q C01Z 119.6(9) . . ?
C01Z C01Q H01Q 120.2 . . ?
O00R C01R C01E 113.9(8) . . ?
O017 C01R O00R 125.2(10) . . ?
O017 C01R C01E 120.9(9) . . ?
N016 C01T C024 113.5(8) . . ?
N016 C01T C02K 122.0(10) . . ?
C02K C01T C024 124.4(10) . . ?
C01E C01U H01U 121.4 . . ?
C01E C01U C022 117.2(9) . . ?
C022 C01U H01U 121.4 . . ?
C01F C01V H01V 121.4 . . ?
C02A C01V C01F 117.3(9) . . ?
C02A C01V H01V 121.4 . . ?
C01G C01W H01W 121.1 . . ?
C01G C01W C025 117.9(10) . . ?
C025 C01W H01W 121.1 . . ?
C01K C01X C01N 119.0(9) . . ?
C01K C01X H01X 120.5 . . ?
C01N C01X H01X 120.5 . . ?
N016 C01Y H01Y 119.1 . . ?
N016 C01Y C02D 121.8(11) . . ?
C02D C01Y H01Y 119.1 . . ?
C01Q C01Z H01Z 119.4 . . ?
C02A C01Z C01Q 121.3(10) . . ?
C02A C01Z H01Z 119.4 . . ?
C01O C020 H020 120.8 . . ?
C022 C020 C01O 118.3(11) . . ?
C022 C020 H020 120.8 . . ?
C01H C021 H02A 109.5 . . ?
C01H C021 H02B 109.5 . . ?
C01H C021 H02C 109.5 . . ?
H02A C021 H02B 109.5 . . ?
H02A C021 H02C 109.5 . . ?
H02B C021 H02C 109.5 . . ?
C01U C022 H022 120.0 . . ?
C020 C022 C01U 119.9(9) . . ?
C020 C022 H022 120.0 . . ?
C01D C023 H02D 109.5 . . ?
C01D C023 H02E 109.5 . . ?
C01D C023 H02F 109.5 . . ?
H02D C023 H02E 109.5 . . ?
H02D C023 H02F 109.5 . . ?
H02E C023 H02F 109.5 . . ?
O00T C024 C01T 113.4(8) . . ?
O01S C024 O00T 125.4(11) . . ?
O01S C024 C01T 121.3(10) . . ?
C01L C025 C01W 119.3(9) . . ?
C01L C025 H025 120.3 . . ?
C01W C025 H025 120.3 . . ?
C029 C028 H028 120.9 . . ?
C02E C028 H028 120.9 . . ?
C02E C028 C029 118.1(12) . . ?
C2 C029 C028 119.9(11) . . ?
C02H C029 C028 121.2(12) . . ?
C02H C029 C2 118.9(12) . . ?
C01V C02A H02G 119.6 . . ?
C01Z C02A C01V 120.7(9) . . ?
C01Z C02A H02G 119.6 . . ?
C1 C2 C029 179.3(13) . . ?
Ag3 C1 Ag2A 96.3(5) . . ?
Ag3 C1 Ag4B 65.4(4) . . ?
Ag3 C1 Ag1B 109.0(6) . . ?
Ag3 C1 Ag2B 106.8(5) . . ?
Ag1A C1 Ag2A 95.3(7) . . ?
Ag1A C1 Ag3 90.7(6) . . ?
C2 C1 Ag2A 104.1(9) . . ?
C2 C1 Ag3 120.6(10) . . ?
C2 C1 Ag1A 140.2(10) . . ?
C2 C1 Ag4B 168.1(10) . . ?
C2 C1 Ag1B 113.5(9) . . ?
C2 C1 Ag2B 86.5(8) . . ?
Ag4B C1 Ag2B 81.9(5) . . ?
Ag1B C1 Ag4B 71.0(4) . . ?
Ag1B C1 Ag2B 119.3(6) . . ?
C01Y C02D H02H 120.2 . . ?
C02O C02D C01Y 119.7(12) . . ?
C02O C02D H02H 120.2 . . ?
C028 C02E Cl2 119.9(10) . . ?
C028 C02E C02L 121.2(12) . . ?
C02L C02E Cl2 118.9(11) . . ?
O00Z C02G C02F 113.4(8) . . ?
O027 C02G O00Z 125.1(15) . . ?
O027 C02G C02F 121.5(13) . . ?
C029 C02H H02I 120.4 . . ?
C029 C02H C02N 119.2(13) . . ?
C02N C02H H02I 120.4 . . ?
C01T C02K H02K 120.2 . . ?
C01T C02K C02O 119.7(12) . . ?
C02O C02K H02K 120.2 . . ?
C02E C02L H02L 120.5 . . ?
C02N C02L C02E 119.1(13) . . ?
C02N C02L H02L 120.5 . . ?
C3 C02M H02J 109.5 . . ?
C3 C02M H02M 109.5 . . ?
C3 C02M H02N 109.5 . . ?
H02J C02M H02M 109.5 . . ?
H02J C02M H02N 109.5 . . ?
H02M C02M H02N 109.5 . . ?
C02H C02N H02O 119.4 . . ?
C02L C02N C02H 121.1(13) . . ?
C02L C02N H02O 119.4 . . ?
C02D C02O C02K 118.1(13) . . ?
C02D C02O H02P 121.0 . . ?
C02K C02O H02P 121.0 . . ?
C02I C02P H02Q 120.0 . . ?
C02I C02P C23 120.0 . . ?
C23 C02P H02Q 120.0 . . ?
C02P C02I H02R 120.0 . . ?
C02P C02I N01A 120.0 . . ?
N01A C02I H02R 120.0 . . ?
C02I N01A Ti07 125.8(4) . . ?
C02F N01A Ti07 114.2(4) . . ?
C02F N01A C02I 120.0 . . ?
N01A C02F C02G 115.1(6) . . ?
N01A C02F C02T 120.0 . . ?
C02T C02F C02G 124.9(6) . . ?
C02F C02T H02T 120.0 . . ?
C23 C02T C02F 120.0 . . ?
C23 C02T H02T 120.0 . . ?
C02P C23 H23 120.0 . . ?
C02T C23 C02P 120.0 . . ?
C02T C23 H23 120.0 . . ?
Ag3 Ag4B C1 48.4(3) . . ?
Ag3 Ag4B Ag1B 83.74(10) . . ?
O00F Ag4B Ag3 141.2(2) . . ?
O00F Ag4B C1 131.5(3) . . ?
O00F Ag4B Ag1B 80.78(17) . . ?
C1 Ag4B Ag1B 50.8(3) . . ?
O00R Ag1B Ag4B 74.24(17) 3_666 . ?
O00T Ag1B O00R 95.5(2) . 3_666 ?
O00T Ag1B C1 118.3(4) . . ?
O00T Ag1B Ag4B 77.68(18) . . ?
C1 Ag1B O00R 109.4(4) . 3_666 ?
C1 Ag1B Ag4B 58.1(4) . . ?
O1 Ag1B O00R 163.3(4) . 3_666 ?
O1 Ag1B O00T 92.9(3) . . ?
O1 Ag1B C1 78.9(5) . . ?
O1 Ag1B Ag4B 121.8(3) . . ?
O00J Ag2B O00O 110.3(4) 3_666 3_666 ?
O00J Ag2B C1 111.5(5) 3_666 . ?
O00O Ag2B C1 111.6(5) 3_666 . ?
Ag1A O1 H1BC 120.0 . . ?
Ag1A O1 H1BD 120.0 . . ?
Ag1B O1 H1AA 120.0 . . ?
Ag1B O1 H1AB 120.0 . . ?
H1BC O1 H1BD 120.0 . . ?
H1AA O1 H1AB 120.0 . . ?

loop_
_geom_bond_atom_site_label_1
_geom_bond_atom_site_label_2
_geom_bond_distance
_geom_bond_site_symmetry_2
_geom_bond_publ_flag
Ag2A Ag3 3.1711(14) . ?
Ag2A Ag1A 3.0562(17) . ?
Ag2A Ag4A 3.2899(16) . ?
Ag2A O00J 2.313(5) 3_666 ?
Ag2A O00O 2.358(6) 3_666 ?
Ag2A C1 2.130(13) . ?
Ag3 Ag1A 2.9433(14) . ?
Ag3 Ag4A 3.3162(16) . ?
Ag3 O00V 2.317(6) . ?
Ag3 O00Z 2.305(8) . ?
Ag3 C1 2.129(13) . ?
Ag3 Ag4B 2.589(3) . ?
Ag1A Ag4A 3.182(2) . ?
Ag1A O00R 2.444(6) 3_666 ?
Ag1A O00T 2.315(6) . ?
Ag1A C1 2.005(15) . ?
Ag1A O1 2.400(8) . ?
Ti04 O00G 1.821(5) . ?
Ti04 O00K 1.805(5) . ?
Ti04 O00L 1.855(5) . ?
Ti04 O00O 2.085(5) . ?
Ti04 O00W 2.121(6) . ?
Ti04 N010 2.228(6) . ?
Ti05 O00F 1.842(6) 3_666 ?
Ti05 O00G 1.820(5) . ?
Ti05 O00P 2.134(6) . ?
Ti05 O00R 2.107(6) . ?
Ti05 O00S 1.809(5) . ?
Ti05 N011 2.212(7) . ?
Ti05 Ag4B 3.386(3) 3_666 ?
Ti06 O00F 1.845(6) . ?
Ti06 O00H 1.800(5) . ?
Ti06 O00N 1.825(5) . ?
Ti06 O00Q 2.145(5) 3_666 ?
Ti06 O00T 2.095(5) . ?
Ti06 N016 2.230(8) . ?
Ti07 O00K 1.811(5) . ?
Ti07 O00M 1.848(6) . ?
Ti07 O00N 1.818(5) . ?
Ti07 O00U 2.140(6) . ?
Ti07 O00Z 2.077(6) . ?
Ti07 N01A 2.175(5) . ?
Ti08 O00E 1.832(6) 3_666 ?
Ti08 O00H 1.823(5) . ?
Ti08 O00I 2.106(6) . ?
Ti08 O00J 2.086(5) . ?
Ti08 O00L 1.849(5) . ?
Ti08 N013 2.200(7) . ?
Ti09 O00E 1.807(5) . ?
Ti09 O00M 1.837(5) . ?
Ti09 O00S 1.814(5) . ?
Ti09 O00V 2.081(6) . ?
Ti09 O00Y 2.121(6) . ?
Ti09 N014 2.239(7) . ?
Ag4A O00F 2.537(5) . ?
Ag4A O00L 2.506(6) 3_666 ?
Ag4A O00M 2.501(6) . ?
Cl2 C02E 1.727(14) . ?
O00F Ag4B 2.341(6) . ?
O00I C01D 1.261(10) . ?
O00J C018 1.303(10) . ?
O00J Ag2B 2.168(9) 3_666 ?
O00O C01C 1.267(10) . ?
O00O Ag2B 2.252(9) 3_666 ?
O00P C01H 1.252(11) . ?
O00Q C01H 1.244(10) . ?
O00R C01R 1.293(11) . ?
O00R Ag1B 2.426(7) 3_666 ?
O00T C024 1.291(12) . ?
O00T Ag1B 2.328(6) . ?
O00U C3 1.271(11) . ?
O00V C01J 1.299(10) . ?
O00W C01D 1.245(10) . ?
O00X C018 1.207(10) . ?
O00Y C3 1.256(12) . ?
O00Z C02G 1.262(15) . ?
N010 C019 1.318(10) . ?
N010 C01G 1.348(11) . ?
N011 C01E 1.322(11) . ?
N011 C01O 1.344(13) . ?
O012 C01C 1.235(10) . ?
N013 C01B 1.336(10) . ?
N013 C01I 1.328(11) . ?
N014 C01F 1.338(11) . ?
N014 C01Q 1.351(12) . ?
O015 C01J 1.206(11) . ?
N016 C01T 1.338(12) . ?
N016 C01Y 1.330(12) . ?
O017 C01R 1.224(12) . ?
C018 C01B 1.516(12) . ?
C019 C01C 1.519(12) . ?
C019 C01L 1.384(12) . ?
C01B C01K 1.376(12) . ?
C01D C023 1.497(12) . ?
C01E C01R 1.499(15) . ?
C01E C01U 1.369(13) . ?
C01F C01J 1.502(13) . ?
C01F C01V 1.400(13) . ?
C01G H01G 0.9500 . ?
C01G C01W 1.399(13) . ?
C01H C021 1.542(11) . ?
C01I H01I 0.9500 . ?
C01I C01N 1.388(12) . ?
C01K H01K 0.9500 . ?
C01K C01X 1.387(14) . ?
C01L H01L 0.9500 . ?
C01L C025 1.366(16) . ?
C01N H01N 0.9500 . ?
C01N C01X 1.388(15) . ?
C01O H01O 0.9500 . ?
C01O C020 1.387(13) . ?
C3 C02M 1.507(15) . ?
C01Q H01Q 0.9500 . ?
C01Q C01Z 1.383(13) . ?
O01S C024 1.203(13) . ?
C01T C024 1.519(15) . ?
C01T C02K 1.358(16) . ?
C01U H01U 0.9500 . ?
C01U C022 1.400(16) . ?
C01V H01V 0.9500 . ?
C01V C02A 1.366(16) . ?
C01W H01W 0.9500 . ?
C01W C025 1.401(15) . ?
C01X H01X 0.9500 . ?
C01Y H01Y 0.9500 . ?
C01Y C02D 1.379(16) . ?
C01Z H01Z 0.9500 . ?
C01Z C02A 1.322(16) . ?
C020 H020 0.9500 . ?
C020 C022 1.369(16) . ?
C021 H02A 0.9800 . ?
C021 H02B 0.9800 . ?
C021 H02C 0.9800 . ?
C022 H022 0.9500 . ?
C023 H02D 0.9800 . ?
C023 H02E 0.9800 . ?
C023 H02F 0.9800 . ?
C025 H025 0.9500 . ?
O027 C02G 1.226(13) . ?
C028 H028 0.9500 . ?
C028 C029 1.431(16) . ?
C028 C02E 1.335(19) . ?
C029 C2 1.399(19) . ?
C029 C02H 1.366(17) . ?
C02A H02G 0.9500 . ?
C2 C1 1.26(2) . ?
C1 Ag4B 2.604(17) . ?
C1 Ag1B 2.377(13) . ?
C1 Ag2B 2.655(14) . ?
C02D H02H 0.9500 . ?
C02D C02O 1.360(19) . ?
C02E C02L 1.419(19) . ?
C02G C02F 1.446(16) . ?
C02H H02I 0.9500 . ?
C02H C02N 1.37(2) . ?
C02K H02K 0.9500 . ?
C02K C02O 1.382(19) . ?
C02L H02L 0.9500 . ?
C02L C02N 1.366(19) . ?
C02M H02J 0.9800 . ?
C02M H02M 0.9800 . ?
C02M H02N 0.9800 . ?
C02N H02O 0.9500 . ?
C02O H02P 0.9500 . ?
C02P H02Q 0.9500 . ?
C02P C02I 1.3900 . ?
C02P C23 1.3900 . ?
C02I H02R 0.9500 . ?
C02I N01A 1.3900 . ?
N01A C02F 1.3900 . ?
C02F C02T 1.3900 . ?
C02T H02T 0.9500 . ?
C02T C23 1.3900 . ?
C23 H23 0.9500 . ?
Ag4B Ag1B 2.900(5) . ?
Ag1B O1 1.691(9) . ?
O1 H1BC 0.9500 . ?
O1 H1BD 0.9500 . ?
O1 H1AA 0.9500 . ?
O1 H1AB 0.9500 . ?

loop_
_geom_torsion_atom_site_label_1
_geom_torsion_atom_site_label_2
_geom_torsion_atom_site_label_3
_geom_torsion_atom_site_label_4
_geom_torsion
_geom_torsion_site_symmetry_1
_geom_torsion_site_symmetry_2
_geom_torsion_site_symmetry_3
_geom_torsion_site_symmetry_4
_geom_torsion_publ_flag
Ag2A O00J C018 O00X 10.3(11) 3_666 . . . ?
Ag2A O00J C018 C01B -169.7(5) 3_666 . . . ?
Ag2A O00O C01C O012 6.1(14) 3_666 . . . ?
Ag2A O00O C01C C019 -176.3(5) 3_666 . . . ?
Ag3 O00V C01J O015 11.4(13) . . . . ?
Ag3 O00V C01J C01F -169.9(5) . . . . ?
Ag3 O00Z C02G O027 -17.6(17) . . . . ?
Ag3 O00Z C02G C02F 163.4(6) . . . . ?
Ag1A O00R C01R O017 24.2(16) 3_666 . . . ?
Ag1A O00R C01R C01E -157.4(6) 3_666 . . . ?
Ag1A O00T C024 O01S 18.8(19) . . . . ?
Ag1A O00T C024 C01T -162.0(6) . . . . ?
Ti04 O00O C01C O012 -178.9(7) . . . . ?
Ti04 O00O C01C C019 -1.3(10) . . . . ?
Ti04 O00W C01D O00I -3.3(14) . . . . ?
Ti04 O00W C01D C023 177.0(7) . . . . ?
Ti04 N010 C019 C01C 10.7(8) . . . . ?
Ti04 N010 C019 C01L -169.5(7) . . . . ?
Ti04 N010 C01G C01W 167.2(7) . . . . ?
Ti05 O00P C01H O00Q -12.3(13) . . . . ?
Ti05 O00P C01H C021 168.6(6) . . . . ?
Ti05 O00R C01R O017 -175.2(9) . . . . ?
Ti05 O00R C01R C01E 3.2(11) . . . . ?
Ti05 N011 C01E C01R 8.9(9) . . . . ?
Ti05 N011 C01E C01U -167.7(7) . . . . ?
Ti05 N011 C01O C020 168.5(6) . . . . ?
Ti06 O00Q C01H O00P 5.9(14) 3_666 . . . ?
Ti06 O00Q C01H C021 -175.1(6) 3_666 . . . ?
Ti06 O00T C024 O01S 164.9(12) . . . . ?
Ti06 O00T C024 C01T -15.9(13) . . . . ?
Ti06 N016 C01T C024 -0.9(11) . . . . ?
Ti06 N016 C01T C02K -178.7(10) . . . . ?
Ti06 N016 C01Y C02D -178.0(9) . . . . ?
Ti07 O00U C3 O00Y 3.2(15) . . . . ?
Ti07 O00U C3 C02M -175.7(9) . . . . ?
Ti07 O00Z C02G O027 174.1(11) . . . . ?
Ti07 O00Z C02G C02F -4.9(13) . . . . ?
Ti07 N01A C02F C02G 1.6(8) . . . . ?
Ti07 N01A C02F C02T -178.5(5) . . . . ?
Ti08 O00I C01D O00W 14.8(13) . . . . ?
Ti08 O00I C01D C023 -165.6(7) . . . . ?
Ti08 O00J C018 O00X 166.6(6) . . . . ?
Ti08 O00J C018 C01B -13.4(9) . . . . ?
Ti08 N013 C01B C018 -2.4(9) . . . . ?
Ti08 N013 C01B C01K 177.8(7) . . . . ?
Ti08 N013 C01I C01N -177.1(7) . . . . ?
Ti09 O00V C01J O015 -179.9(7) . . . . ?
Ti09 O00V C01J C01F -1.1(10) . . . . ?
Ti09 O00Y C3 O00U -6.6(15) . . . . ?
Ti09 O00Y C3 C02M 172.3(9) . . . . ?
Ti09 N014 C01F C01J -2.9(9) . . . . ?
Ti09 N014 C01F C01V 177.0(8) . . . . ?
Ti09 N014 C01Q C01Z -176.5(7) . . . . ?
Cl2 C02E C02L C02N -178.2(12) . . . . ?
O00E Ti08 O00H Ti06 -59.7(7) 3_666 . . . ?
O00E Ti08 O00L Ti04 173.8(5) 3_666 . . . ?
O00E Ti08 O00L Ag4A 3.0(3) 3_666 . . 3_666 ?
O00E Ti09 O00M Ti07 -175.4(5) . . . . ?
O00E Ti09 O00M Ag4A -0.7(3) . . . . ?
O00E Ti09 O00S Ti05 -63.1(6) . . . . ?
O00F Ti05 O00S Ti09 49.4(6) 3_666 . . . ?
O00F Ti06 O00H Ti08 44.9(7) . . . . ?
O00G Ti04 O00K Ti07 47.2(6) . . . . ?
O00G Ti04 O00L Ti08 -172.6(5) . . . . ?
O00G Ti04 O00L Ag4A -1.9(3) . . . 3_666 ?
O00G Ti05 O00S Ti09 -52.9(6) . . . . ?
O00H Ti06 O00F Ti05 72.2(5) . . . 3_666 ?
O00H Ti06 O00F Ag4A -97.3(3) . . . . ?
O00H Ti06 O00F Ag4B -132.0(2) . . . . ?
O00H Ti08 O00L Ti04 73.8(5) . . . . ?
O00H Ti08 O00L Ag4A -97.0(3) . . . 3_666 ?
O00I Ti08 O00H Ti06 132.8(7) . . . . ?
O00I Ti08 O00L Ti04 -13.3(5) . . . . ?
O00I Ti08 O00L Ag4A 175.8(2) . . . 3_666 ?
O00J Ti08 O00H Ti06 -179.5(6) . . . . ?
O00J Ti08 O00L Ti04 -95.7(5) . . . . ?
O00J Ti08 O00L Ag4A 93.5(3) . . . 3_666 ?
O00J C018 C01B N013 9.7(10) . . . . ?
O00J C018 C01B C01K -170.5(8) . . . . ?
O00K Ti04 O00L Ti08 -70.3(5) . . . . ?
O00K Ti04 O00L Ag4A 100.4(3) . . . 3_666 ?
O00K Ti07 O00M Ti09 -84.1(6) . . . . ?
O00K Ti07 O00M Ag4A 101.1(3) . . . . ?
O00L Ti04 O00K Ti07 -52.7(6) . . . . ?
O00L Ti08 O00H Ti06 40.6(7) . . . . ?
O00M Ti07 O00K Ti04 -32.8(6) . . . . ?
O00M Ti09 O00S Ti05 37.6(6) . . . . ?
O00N Ti06 O00F Ti05 174.6(5) . . . 3_666 ?
O00N Ti06 O00F Ag4A 5.2(3) . . . . ?
O00N Ti06 O00F Ag4B -29.5(3) . . . . ?
O00N Ti06 O00H Ti08 -56.2(7) . . . . ?
O00N Ti07 O00K Ti04 69.1(6) . . . . ?
O00N Ti07 O00M Ti09 174.1(5) . . . . ?
O00N Ti07 O00M Ag4A -0.7(3) . . . . ?
O00O Ti04 O00K Ti07 162.8(5) . . . . ?
O00O Ti04 O00L Ti08 98.2(5) . . . . ?
O00O Ti04 O00L Ag4A -91.1(3) . . . 3_666 ?
O00P Ti05 O00S Ti09 140.6(6) . . . . ?
O00Q Ti06 O00F Ti05 -14.2(5) 3_666 . . 3_666 ?
O00Q Ti06 O00F Ag4A 176.4(2) 3_666 . . . ?
O00Q Ti06 O00F Ag4B 141.7(2) 3_666 . . . ?
O00Q Ti06 O00H Ti08 133.9(7) 3_666 . . . ?
O00R Ti05 O00S Ti09 -178.2(5) . . . . ?
O00S Ti09 O00M Ti07 83.1(6) . . . . ?
O00S Ti09 O00M Ag4A -102.2(3) . . . . ?
O00T Ti06 O00F Ti05 -96.2(5) . . . 3_666 ?
O00T Ti06 O00F Ag4A 94.3(2) . . . . ?
O00T Ti06 O00F Ag4B 59.6(2) . . . . ?
O00T Ti06 O00H Ti08 -174.5(6) . . . . ?
O00U Ti07 O00K Ti04 -122.4(6) . . . . ?
O00U Ti07 O00M Ti09 2.1(6) . . . . ?
O00U Ti07 O00M Ag4A -172.7(2) . . . . ?
O00V Ti09 O00M Ti07 -85.3(6) . . . . ?
O00V Ti09 O00M Ag4A 89.4(3) . . . . ?
O00V Ti09 O00S Ti05 178.8(6) . . . . ?
O00W Ti04 O00K Ti07 -142.5(6) . . . . ?
O00W Ti04 O00L Ti08 18.6(5) . . . . ?
O00W Ti04 O00L Ag4A -170.8(3) . . . 3_666 ?
O00X C018 C01B N013 -170.3(8) . . . . ?
O00X C018 C01B C01K 9.5(13) . . . . ?
O00Y Ti09 O00M Ti07 -3.6(6) . . . . ?
O00Y Ti09 O00M Ag4A 171.2(3) . . . . ?
O00Y Ti09 O00S Ti05 127.4(6) . . . . ?
O00Z Ti07 O00K Ti04 -169.6(6) . . . . ?
O00Z Ti07 O00M Ti09 83.3(6) . . . . ?
O00Z Ti07 O00M Ag4A -91.4(3) . . . . ?
O00Z C02G C02F N01A 1.8(13) . . . . ?
O00Z C02G C02F C02T -178.1(7) . . . . ?
N010 Ti04 O00K Ti07 142.9(6) . . . . ?
N010 Ti04 O00L Ti08 57.0(10) . . . . ?
N010 Ti04 O00L Ag4A -132.4(7) . . . 3_666 ?
N010 C019 C01C O00O -6.6(10) . . . . ?
N010 C019 C01C O012 171.1(8) . . . . ?
N010 C019 C01L C025 2.2(14) . . . . ?
N010 C01G C01W C025 -0.3(14) . . . . ?
N011 Ti05 O00S Ti09 -140.3(6) . . . . ?
N011 C01E C01R O00R -8.0(12) . . . . ?
N011 C01E C01R O017 170.4(10) . . . . ?
N011 C01E C01U C022 -1.1(13) . . . . ?
N011 C01O C020 C022 -2.1(13) . . . . ?
N013 Ti08 O00H Ti06 -150.0(7) . . . . ?
N013 Ti08 O00L Ti04 -74.9(10) . . . . ?
N013 Ti08 O00L Ag4A 114.3(7) . . . 3_666 ?
N013 C01B C01K C01X -1.4(14) . . . . ?
N013 C01I C01N C01X 0.4(16) . . . . ?
N014 Ti09 O00M Ti07 -52.3(10) . . . . ?
N014 Ti09 O00M Ag4A 122.4(7) . . . . ?
N014 Ti09 O00S Ti05 -156.3(6) . . . . ?
N014 C01F C01J O00V 2.7(11) . . . . ?
N014 C01F C01J O015 -178.5(9) . . . . ?
N014 C01F C01V C02A -1.7(15) . . . . ?
N014 C01Q C01Z C02A 1.8(17) . . . . ?
N016 Ti06 O00F Ti05 -69.7(10) . . . 3_666 ?
N016 Ti06 O00F Ag4A 120.9(7) . . . . ?
N016 Ti06 O00F Ag4B 86.2(8) . . . . ?
N016 Ti06 O00H Ti08 -147.3(7) . . . . ?
N016 C01T C024 O00T 10.2(14) . . . . ?
N016 C01T C024 O01S -170.7(13) . . . . ?
N016 C01T C02K C02O -5(2) . . . . ?
N016 C01Y C02D C02O -1.2(19) . . . . ?
C018 C01B C01K C01X 178.9(9) . . . . ?
C019 N010 C01G C01W 1.7(12) . . . . ?
C019 C01L C025 C01W -0.7(15) . . . . ?
C01B N013 C01I C01N 0.5(14) . . . . ?
C01B C01K C01X C01N 2.2(15) . . . . ?
C01C C019 C01L C025 -177.9(9) . . . . ?
C01E N011 C01O C020 -1.6(12) . . . . ?
C01E C01U C022 C020 -2.7(13) . . . . ?
C01F N014 C01Q C01Z -1.6(13) . . . . ?
C01F C01V C02A C01Z 1.7(18) . . . . ?
C01G N010 C019 C01C 177.5(7) . . . . ?
C01G N010 C019 C01L -2.7(12) . . . . ?
C01G C01W C025 C01L -0.2(15) . . . . ?
C01I N013 C01B C018 179.8(7) . . . . ?
C01I N013 C01B C01K 0.0(13) . . . . ?
C01I C01N C01X C01K -1.7(16) . . . . ?
C01J C01F C01V C02A 178.3(10) . . . . ?
C01L C019 C01C O00O 173.6(8) . . . . ?
C01L C019 C01C O012 -8.7(13) . . . . ?
C01O N011 C01E C01R 179.8(7) . . . . ?
C01O N011 C01E C01U 3.3(12) . . . . ?
C01O C020 C022 C01U 4.2(13) . . . . ?
C01Q N014 C01F C01J -178.3(8) . . . . ?
C01Q N014 C01F C01V 1.6(13) . . . . ?
C01Q C01Z C02A C01V -1.9(19) . . . . ?
C01R C01E C01U C022 -177.5(8) . . . . ?
C01T N016 C01Y C02D 2.0(15) . . . . ?
C01T C02K C02O C02D 6(2) . . . . ?
C01U C01E C01R O00R 168.6(8) . . . . ?
C01U C01E C01R O017 -12.9(15) . . . . ?
C01V C01F C01J O00V -177.3(9) . . . . ?
C01V C01F C01J O015 1.6(14) . . . . ?
C01Y N016 C01T C024 179.1(9) . . . . ?
C01Y N016 C01T C02K 1.3(16) . . . . ?
C01Y C02D C02O C02K -3(2) . . . . ?
C024 C01T C02K C02O 177.1(13) . . . . ?
O027 C02G C02F N01A -177.2(11) . . . . ?
O027 C02G C02F C02T 2.9(16) . . . . ?
C028 C029 C02H C02N 0.6(19) . . . . ?
C028 C02E C02L C02N 4(2) . . . . ?
C029 C028 C02E Cl2 -180.0(8) . . . . ?
C029 C028 C02E C02L -1.7(18) . . . . ?
C029 C02H C02N C02L 1(2) . . . . ?
C2 C029 C02H C02N -179.1(13) . . . . ?
C02E C028 C029 C2 179.3(11) . . . . ?
C02E C028 C029 C02H -0.4(17) . . . . ?
C02E C02L C02N C02H -3(2) . . . . ?
C02G C02F C02T C23 179.9(10) . . . . ?
C02K C01T C024 O00T -172.1(12) . . . . ?
C02K C01T C024 O01S 7(2) . . . . ?
C02P C02I N01A Ti07 178.3(6) . . . . ?
C02P C02I N01A C02F 0.0 . . . . ?
C02I C02P C23 C02T 0.0 . . . . ?
C02I N01A C02F C02G -179.9(9) . . . . ?
C02I N01A C02F C02T 0.0 . . . . ?
N01A Ti07 O00K Ti04 160.1(6) . . . . ?
N01A Ti07 O00M Ti09 55.9(10) . . . . ?
N01A Ti07 O00M Ag4A -118.9(7) . . . . ?
N01A C02F C02T C23 0.0 . . . . ?
C02F C02T C23 C02P 0.0 . . . . ?
C23 C02P C02I N01A 0.0 . . . . ?
Ag4B Ti05 O00S Ti09 11.5(7) 3_666 . . . ?
Ag1B O00R C01R O017 3.7(14) 3_666 . . . ?
Ag1B O00R C01R C01E -177.9(6) 3_666 . . . ?
Ag1B O00T C024 O01S -6.2(17) . . . . ?
Ag1B O00T C024 C01T 173.0(7) . . . . ?
Ag2B O00J C018 O00X -12.8(11) 3_666 . . . ?
Ag2B O00J C018 C01B 167.2(5) 3_666 . . . ?
Ag2B O00O C01C O012 24.2(12) 3_666 . . . ?
Ag2B O00O C01C C019 -158.3(5) 3_666 . . . ?

loop_
_smtbx_masks_void_nr
_smtbx_masks_void_average_x
_smtbx_masks_void_average_y
_smtbx_masks_void_average_z
_smtbx_masks_void_volume
_smtbx_masks_void_count_electrons
_smtbx_masks_void_content
1 0.073 0.250 -0.474 744.7 176.2 ?
2 -0.073 0.750 -0.482 744.7 167.0 ?
